data_1561170
loop_
_publ_author_name
'Puzan, Anna N.'
'Baumer, Vyacheslav N.'
'Lisovytskiy, Dmytro V.'
'Mateychenko, Pavel V.'

_publ_section_title
;
 Structure disordering and thermal decomposition of manganese oxalate
 dihydrate, MnC2O4&#x00B7;2H2O
;
_journal_name_full 'Journal of Solid State Chemistry'
_journal_page_first 87
_journal_page_last 94
_journal_paper_doi 10.1016/j.jssc.2018.01.022
_journal_volume 260
_journal_year 2018
_chemical_formula_moiety 'C2 Mn1 O4'
_chemical_formula_structural 'Mn1 C2 O4'
_chemical_formula_sum 'C2 Mn O4'
_chemical_formula_weight 142.96
_chemical_name_common 'manganese oxalate'
_chemical_name_systematic
; 
catena-((\m~6~-oxalato)-(\m~4~-oxalato)-di-manganese)
;
_space_group_crystal_system orthorhombic
_space_group_IT_number 53
_space_group_name_Hall '-P 2ac 2'
_space_group_name_H-M_alt 'P m n a'
_cell_angle_alpha 90.0
_cell_angle_beta 90.0
_cell_angle_gamma 90.0
_cell_formula_units_Z 4
_cell_length_a 7.1333(1)
_cell_length_b 5.8787(1)
_cell_length_c 9.0186(2)
_cell_measurement_temperature 295
_cell_volume 378.191(12)
_computing_cell_refinement 'PowderX (Dong, 1999)'
_computing_data_collection 'Traces v.6 (GBC Diffraction Ltd)'
_computing_data_reduction 'FullProf (Rodriguez-Carvajal, 2010).'
_computing_molecular_graphics 'Macrae et al., 2006; Momma & Izumi, 2011'
_computing_publication_material 'FullProf (Rodriguez-Carvajal, 2010).'
_computing_structure_refinement 'FullProf (Rodriguez-Carvajal, 2010).'
_computing_structure_solution 'Favre-Nicolin & \<Cern\`y, 2002)'
_diffrn_ambient_temperature 293
_diffrn_detector scintillation
_diffrn_measurement_device_type 'Siemens D500'
_diffrn_measurement_method \q-2\q
_diffrn_radiation_monochromator Graphite
_diffrn_source 'sealed X-ray tube'
_diffrn_source_target Cu
_exptl_crystal_density_diffrn 2.511
_exptl_crystal_density_method 'not measured'
_exptl_crystal_F_000 276
_pd_char_colour white
_pd_char_particle_morphology plate-like
_pd_instr_location
; 

60 Nauky ave., Kharkiv 61001, Ukraine

;
_pd_meas_2theta_range_inc 0.02
_pd_meas_2theta_range_max 110
_pd_meas_2theta_range_min 10
_pd_meas_number_of_points 5001
_pd_meas_scan_method step
_pd_prep_pressure 101.3
_pd_prep_temperature 293
_pd_proc_2theta_range_inc 0.02
_pd_proc_2theta_range_max 110
_pd_proc_2theta_range_min 10
_pd_proc_ls_background_function 'Chebyshev polynomial'
_pd_proc_ls_pref_orient_corr
; 

Modified March-Dollase function (Dollase, W.A. J Appl. Cryst. (1986), 19, 267

;
_pd_proc_ls_profile_function pseudo-Voigt
_pd_proc_ls_prof_R_factor 0.0729
_pd_proc_ls_prof_wR_expected 0.0189
_pd_proc_ls_prof_wR_factor 0.0946
_pd_spec_mounting ' packed powder pellet '
_pd_spec_mount_mode reflection
_pd_spec_shape flat_sheet
_pd_spec_size_axial 20
_pd_spec_size_equat 10
_pd_spec_size_thick 1
_refine_ls_extinction_method none
_refine_ls_goodness_of_fit_all 5.02
_refine_ls_hydrogen_treatment .
_refine_ls_matrix_type full
_refine_ls_number_parameters 48
_refine_ls_number_reflns 536
_refine_ls_number_restraints 26
_refine_ls_R_I_factor 0.0483
_refine_ls_shift/su_max 0.01
_refine_ls_structure_factor_coef Inet
_refine_ls_weighting_details 1/[\s(Y~i~)^2^]
_refine_ls_weighting_scheme sigma
_cod_data_source_file JSSC-2018-260-87.cif
_cod_data_source_block 4
_cod_original_cell_volume 378.19(1)
_cod_original_formula_sum 'C2 Mn1 O4'
_cod_database_code 1561170
_pd_proc_ls_prof_chi2 0.2517
_pd_proc_ls_prof_echi2 0.2572

loop_
_symmetry_equiv_pos_site_id
_symmetry_equiv_pos_as_xyz
1 x,y,z
2 x,-y,-z
3 -x+1/2,y,-z+1/2
4 -x+1/2,-y,z+1/2
5 -x,-y,-z
6 -x,y,z
7 x+1/2,-y,z+1/2
8 x+1/2,y,-z+1/2

loop_
_atom_site_label
_atom_site_fract_x
_atom_site_fract_y
_atom_site_fract_z
_atom_site_U_iso_or_equiv
_atom_site_adp_type
_atom_site_occupancy
_atom_site_type_symbol
Mn1 .5 .5939(2) .17985(15) .0229(10) Uani 1 Mn
C3 .4862(14) .06595(10) .07418(15) .0180(10) Uiso .25 C
O5 .473(3) -.04771(14) .1897(2) .0180(10) Uiso .25 O
O6 .5 .27839(8) .06776(7) .0180(10) Uiso .5 O
C4 .5140(14) -.06748(10) -.07361(15) .0180(10) Uiso .25 C
O7 .5 -.27779(8) -.06802(7) .0180(10) Uiso .5 O
O8 .528(3) .04884(14) -.1899(2) .0180(10) Uiso .25 O
C2 -.1072(4) .526(3) 0 .0239(12) Uiso .25 C
O4 -.1800(7) .592(5) .1172(11) .0239(12) Uiso .25 O
O3 -.1931(7) .479(5) -.1176(11) .0239(12) Uiso .25 O
C1 .1077(4) .478(3) .0021(6) .0239(12) Uiso .25 C
O1 .1935(7) .522(5) .1183(11) .0239(12) Uiso .25 O
O2 .1802(7) .411(5) -.1171(11) .0239(12) Uiso .25 O

loop_
_atom_site_aniso_label
_atom_site_aniso_U_11
_atom_site_aniso_U_22
_atom_site_aniso_U_33
_atom_site_aniso_U_12
_atom_site_aniso_U_13
_atom_site_aniso_U_23
_atom_site_aniso_type_symbol
Mn1 .0300(11) .0292(10) .0093(8) 0 0 .0040(11) Mn

loop_
_atom_type_symbol
_atom_type_scat_Cromer_Mann_a1
_atom_type_scat_Cromer_Mann_b1
_atom_type_scat_Cromer_Mann_a2
_atom_type_scat_Cromer_Mann_b2
_atom_type_scat_Cromer_Mann_a3
_atom_type_scat_Cromer_Mann_b3
_atom_type_scat_Cromer_Mann_a4
_atom_type_scat_Cromer_Mann_b4
_atom_type_scat_Cromer_Mann_c
_atom_type_scat_dispersion_real
_atom_type_scat_dispersion_imag
_atom_type_scat_source
mn 11.28190 5.34090 7.35730 0.34320 3.01930 17.86740 2.24410 83.75430 1.08960 -0.56800 2.80800 International_Tables_for_Crystallography_Vol.C(1991)_Tables_6.1.1.4_and_6.1.1.5
c 2.31000 20.84390 1.02000 10.20750 1.58860 0.56870 0.86500 51.65120 0.21560 0.01700 0.00900 International_Tables_for_Crystallography_Vol.C(1991)_Tables_6.1.1.4_and_6.1.1.5
o 3.04850 13.27710 2.28680 5.70110 1.54630 0.32390 0.86700 32.90890 0.25080 0.04700 0.03200 International_Tables_for_Crystallography_Vol.C(1991)_Tables_6.1.1.4_and_6.1.1.5

loop_
_diffrn_radiation_type
_diffrn_radiation_wavelength
CuK\a 1.541837
CuK\a1 1.540598
CuK\a2 1.544426
